data_7005685
loop_
_publ_author_name
'Welch, Gregory C.'
'Cabrera, Lourdes'
'Chase, Preston A.'
'Hollink, Emily'
'Masuda, Jason D.'
'Wei, Pingrong'
'Stephan, Douglas W.'

_publ_section_title
;
 Tuning Lewis acidity using the reactivity of "frustrated Lewis pairs":
 facile formation of phosphine-boranes and cationic
 phosphonium-boranes.
;
_journal_issue 31
_journal_name_full 'Dalton transactions (Cambridge, England : 2003)'
_journal_page_first 3407
_journal_page_last 3414
_journal_paper_doi 10.1039/b704417h
_journal_year 2007
_chemical_formula_sum 'C37 H35 B Cl2 F15 P'
_chemical_formula_weight 877.33
_space_group_IT_number 14
_symmetry_cell_setting monoclinic
_symmetry_space_group_name_Hall '-P 2ybc'
_symmetry_space_group_name_H-M 'P 1 21/c 1'
_atom_sites_solution_hydrogens geom
_atom_sites_solution_primary direct
_atom_sites_solution_secondary difmap
_audit_creation_method SHELXL-97
_cell_angle_alpha 90.00
_cell_angle_beta 101.113(5)
_cell_angle_gamma 90.00
_cell_formula_units_Z 8
_cell_length_a 14.235(3)
_cell_length_b 25.588(5)
_cell_length_c 21.701(3)
_cell_measurement_temperature 273(2)
_cell_measurement_theta_max 25.0
_cell_measurement_theta_min 2.0
_cell_volume 7756(2)
_computing_structure_refinement 'SHELXL-97 (Sheldrick, 1997)'
_computing_structure_solution 'SHELXS-97 (Sheldrick, 1990)'
_diffrn_ambient_temperature 273(2)
_diffrn_measured_fraction_theta_full 0.871
_diffrn_measured_fraction_theta_max 0.871
_diffrn_radiation_monochromator graphite
_diffrn_radiation_source 'fine-focus sealed tube'
_diffrn_radiation_type MoK\a
_diffrn_radiation_wavelength 0.71073
_diffrn_reflns_av_R_equivalents 0.0482
_diffrn_reflns_av_sigmaI/netI 0.0802
_diffrn_reflns_limit_h_max 15
_diffrn_reflns_limit_h_min -15
_diffrn_reflns_limit_k_max 28
_diffrn_reflns_limit_k_min -7
_diffrn_reflns_limit_l_max 22
_diffrn_reflns_limit_l_min -24
_diffrn_reflns_number 17798
_diffrn_reflns_theta_full 23.41
_diffrn_reflns_theta_max 23.41
_diffrn_reflns_theta_min 1.24
_exptl_absorpt_coefficient_mu 0.309
_exptl_absorpt_correction_T_max 1.0000
_exptl_absorpt_correction_T_min 0.481030
_exptl_absorpt_correction_type empirical
_exptl_crystal_density_diffrn 1.503
_exptl_crystal_density_method 'not measured'
_exptl_crystal_F_000 3568
_exptl_crystal_size_max 0.33
_exptl_crystal_size_mid 0.24
_exptl_crystal_size_min 0.22
_refine_diff_density_max 1.833
_refine_diff_density_min -0.768
_refine_diff_density_rms 0.105
_refine_ls_extinction_method none
_refine_ls_goodness_of_fit_ref 1.085
_refine_ls_hydrogen_treatment constr
_refine_ls_matrix_type full
_refine_ls_number_parameters 979
_refine_ls_number_reflns 9885
_refine_ls_number_restraints 2
_refine_ls_restrained_S_all 1.088
_refine_ls_R_factor_all 0.1809
_refine_ls_R_factor_gt 0.1082
_refine_ls_shift/su_max 0.012
_refine_ls_shift/su_mean 0.000
_refine_ls_structure_factor_coef Fsqd
_refine_ls_weighting_details 'calc w=1/[\s^2^(Fo^2^)+(0.1000P)^2^+0.0000P] where P=(Fo^2^+2Fc^2^)/3'
_refine_ls_weighting_scheme calc
_refine_ls_wR_factor_gt 0.2841
_refine_ls_wR_factor_ref 0.3517
_reflns_number_gt 4706
_reflns_number_total 9885
_reflns_threshold_expression >2sigma(I)
_cod_data_source_file b704417h.txt
_cod_data_source_block Cy3P(C6F4)BF(C6F5)2.CH2Cl2
_cod_original_sg_symbol_H-M P2(1)/c
_cod_database_code 7005685

loop_
_symmetry_equiv_pos_as_xyz
'x, y, z'
'-x, y+1/2, -z+1/2'
'-x, -y, -z'
'x, -y-1/2, z-1/2'

loop_
_atom_site_label
_atom_site_type_symbol
_atom_site_fract_x
_atom_site_fract_y
_atom_site_fract_z
_atom_site_U_iso_or_equiv
_atom_site_adp_type
_atom_site_occupancy
_atom_site_symmetry_multiplicity
_atom_site_calc_flag
_atom_site_refinement_flags
_atom_site_disorder_assembly
_atom_site_disorder_group
P1 P 0.89067(14) 0.14473(9) 0.68098(11) 0.0613(7) Uani 1 1 d . . .
P2 P 0.40748(14) 0.37301(9) 0.67897(11) 0.0632(7) Uani 1 1 d . . .
B1 B 0.4686(6) 0.0676(4) 0.6922(5) 0.056(2) Uani 1 1 d . . .
B2 B -0.0135(6) 0.4494(4) 0.6960(5) 0.060(3) Uani 1 1 d . . .
F1 F 0.4586(6) 0.0995(3) 0.8200(3) 0.131(2) Uani 1 1 d . . .
F2 F 0.3310(8) 0.1641(3) 0.8542(4) 0.186(4) Uani 1 1 d . . .
F3 F 0.2029(5) 0.2178(3) 0.7661(4) 0.161(3) Uani 1 1 d . . .
F4 F 0.2088(4) 0.2049(2) 0.6438(4) 0.133(3) Uani 1 1 d . . .
F5 F 0.3290(5) 0.1389(2) 0.6087(3) 0.116(2) Uani 1 1 d . . .
F6 F 0.3307(3) -0.0193(2) 0.6668(3) 0.0944(17) Uani 1 1 d . . .
F7 F 0.2595(4) -0.0623(2) 0.5571(3) 0.122(2) Uani 1 1 d . . .
F8 F 0.3078(5) -0.0258(4) 0.4508(4) 0.161(3) Uani 1 1 d . . .
F9 F 0.4287(5) 0.0571(4) 0.4571(3) 0.151(3) Uani 1 1 d . . .
F10 F 0.5006(4) 0.1013(3) 0.5659(3) 0.1065(19) Uani 1 1 d . . .
F11 F 0.6299(3) 0.00341(18) 0.6806(2) 0.0721(13) Uani 1 1 d . . .
F12 F 0.8031(3) 0.03004(17) 0.6788(2) 0.0684(13) Uani 1 1 d . . .
F13 F 0.7209(3) 0.20791(18) 0.6990(2) 0.0811(15) Uani 1 1 d . . .
F14 F 0.5480(3) 0.18076(18) 0.7026(3) 0.0831(15) Uani 1 1 d . . .
F15 F 0.4789(3) 0.0274(2) 0.7371(2) 0.0775(14) Uani 1 1 d . . .
F16 F -0.1495(3) 0.5372(2) 0.6665(3) 0.0854(15) Uani 1 1 d . . .
F17 F -0.2261(4) 0.5732(2) 0.5535(3) 0.116(2) Uani 1 1 d . . .
F18 F -0.1922(5) 0.5254(4) 0.4496(3) 0.148(3) Uani 1 1 d . . .
F19 F -0.0777(5) 0.4387(3) 0.4604(3) 0.149(3) Uani 1 1 d . . .
F20 F 0.0035(4) 0.4036(3) 0.5733(3) 0.117(2) Uani 1 1 d . . .
F21 F 0.0062(7) 0.4236(3) 0.8273(4) 0.151(3) Uani 1 1 d . . .
F22 F -0.1058(9) 0.3634(4) 0.8812(5) 0.237(6) Uani 1 1 d . . .
F23 F -0.2510(7) 0.3073(3) 0.8075(6) 0.243(6) Uani 1 1 d . . .
F24 F -0.2793(5) 0.3145(3) 0.6808(6) 0.216(6) Uani 1 1 d . . .
F25 F -0.1734(5) 0.3779(2) 0.6287(4) 0.129(3) Uani 1 1 d . . .
F26 F 0.0642(3) 0.33672(19) 0.7015(3) 0.0923(17) Uani 1 1 d . . .
F27 F 0.2359(3) 0.30889(19) 0.6929(3) 0.0955(17) Uani 1 1 d . . .
F28 F 0.3212(3) 0.48776(17) 0.6812(2) 0.0707(13) Uani 1 1 d . . .
F29 F 0.1485(3) 0.51391(18) 0.6840(2) 0.0695(13) Uani 1 1 d . . .
F30 F -0.0015(3) 0.4930(2) 0.7377(2) 0.0789(14) Uani 1 1 d . . .
C1 C 0.3971(6) 0.1124(3) 0.7120(5) 0.068(2) Uani 1 1 d . . .
C2 C 0.3934(8) 0.1226(4) 0.7739(6) 0.090(3) Uani 1 1 d . . .
C3 C 0.3270(11) 0.1578(5) 0.7917(7) 0.106(4) Uani 1 1 d . . .
C4 C 0.2661(10) 0.1844(5) 0.7479(10) 0.113(5) Uani 1 1 d . . .
C5 C 0.2688(7) 0.1785(4) 0.6875(7) 0.097(4) Uani 1 1 d . . .
C6 C 0.3300(6) 0.1420(4) 0.6700(6) 0.081(3) Uani 1 1 d . . .
C7 C 0.4233(5) 0.0426(3) 0.6240(4) 0.065(2) Uani 1 1 d . . .
C8 C 0.3599(6) 0.0020(4) 0.6164(5) 0.067(2) Uani 1 1 d . . .
C9 C 0.3208(6) -0.0213(4) 0.5594(6) 0.092(3) Uani 1 1 d . . .
C10 C 0.3445(8) -0.0016(5) 0.5058(6) 0.099(4) Uani 1 1 d . . .
C11 C 0.4038(8) 0.0375(5) 0.5096(6) 0.101(4) Uani 1 1 d . . .
C12 C 0.4423(7) 0.0598(4) 0.5659(5) 0.077(3) Uani 1 1 d . . .
C13 C 0.5784(5) 0.0902(3) 0.6923(4) 0.0539(19) Uani 1 1 d . . .
C14 C 0.6496(5) 0.0550(3) 0.6865(4) 0.056(2) Uani 1 1 d . . .
C15 C 0.7439(5) 0.0696(3) 0.6851(4) 0.055(2) Uani 1 1 d . . .
C16 C 0.7725(5) 0.1205(3) 0.6876(3) 0.054(2) Uani 1 1 d . . .
C17 C 0.7020(6) 0.1565(3) 0.6952(4) 0.063(2) Uani 1 1 d . . .
C18 C 0.6093(5) 0.1416(3) 0.6964(4) 0.061(2) Uani 1 1 d . . .
C19 C 0.8710(6) 0.1984(4) 0.6247(4) 0.075(3) Uani 1 1 d . . .
H19A H 0.8473 0.2275 0.6468 0.090 Uiso 1 1 calc R . .
C20 C 0.9668(6) 0.2179(4) 0.6078(4) 0.089(3) Uani 1 1 d . . .
H20A H 1.0123 0.2264 0.6457 0.107 Uiso 1 1 calc R . .
H20B H 0.9943 0.1907 0.5856 0.107 Uiso 1 1 calc R . .
C21 C 0.9451(8) 0.2674(4) 0.5655(6) 0.116(4) Uani 1 1 d . . .
H21A H 0.9246 0.2953 0.5901 0.139 Uiso 1 1 calc R . .
H21B H 1.0038 0.2786 0.5530 0.139 Uiso 1 1 calc R . .
C22 C 0.8731(9) 0.2597(6) 0.5099(6) 0.137(5) Uani 1 1 d . . .
H22A H 0.8958 0.2348 0.4826 0.165 Uiso 1 1 calc R . .
H22B H 0.8609 0.2926 0.4874 0.165 Uiso 1 1 calc R . .
C23 C 0.7794(8) 0.2395(6) 0.5273(6) 0.134(5) Uani 1 1 d . . .
H23A H 0.7535 0.2661 0.5511 0.160 Uiso 1 1 calc R . .
H23B H 0.7328 0.2330 0.4891 0.160 Uiso 1 1 calc R . .
C24 C 0.7953(7) 0.1894(4) 0.5659(5) 0.099(3) Uani 1 1 d . . .
H24A H 0.7358 0.1787 0.5776 0.119 Uiso 1 1 calc R . .
H24B H 0.8159 0.1617 0.5410 0.119 Uiso 1 1 calc R . .
C25 C 0.9539(6) 0.1688(3) 0.7563(4) 0.068(2) Uani 1 1 d . . .
H25A H 1.0196 0.1748 0.7506 0.081 Uiso 1 1 calc R . .
C26 C 0.9621(6) 0.1265(3) 0.8065(4) 0.070(2) Uani 1 1 d . . .
H26A H 0.9854 0.0944 0.7909 0.084 Uiso 1 1 calc R . .
H26B H 0.8995 0.1196 0.8161 0.084 Uiso 1 1 calc R . .
C27 C 1.0309(8) 0.1438(4) 0.8664(5) 0.093(3) Uani 1 1 d . . .
H27A H 1.0314 0.1178 0.8989 0.112 Uiso 1 1 calc R . .
H27B H 1.0953 0.1464 0.8580 0.112 Uiso 1 1 calc R . .
C28 C 1.0035(9) 0.1936(5) 0.8885(5) 0.119(4) Uani 1 1 d . . .
H28A H 1.0506 0.2040 0.9250 0.142 Uiso 1 1 calc R . .
H28B H 0.9425 0.1898 0.9016 0.142 Uiso 1 1 calc R . .
C29 C 0.9951(8) 0.2371(4) 0.8383(5) 0.100(4) Uani 1 1 d . . .
H29A H 0.9734 0.2693 0.8545 0.120 Uiso 1 1 calc R . .
H29B H 1.0570 0.2434 0.8272 0.120 Uiso 1 1 calc R . .
C30 C 0.9235(8) 0.2193(4) 0.7807(5) 0.096(3) Uani 1 1 d . . .
H30A H 0.8610 0.2151 0.7915 0.115 Uiso 1 1 calc R . .
H30B H 0.9184 0.2457 0.7481 0.115 Uiso 1 1 calc R . .
C31 C 0.9598(5) 0.0913(3) 0.6581(4) 0.063(2) Uani 1 1 d . . .
H31A H 0.9485 0.0615 0.6841 0.075 Uiso 1 1 calc R . .
C32 C 0.9253(6) 0.0741(4) 0.5907(4) 0.086(3) Uani 1 1 d . . .
H32A H 0.8566 0.0685 0.5832 0.103 Uiso 1 1 calc R . .
H32B H 0.9384 0.1014 0.5625 0.103 Uiso 1 1 calc R . .
C33 C 0.9742(8) 0.0246(5) 0.5774(5) 0.118(4) Uani 1 1 d . . .
H33A H 0.9526 0.0152 0.5336 0.142 Uiso 1 1 calc R . .
H33B H 0.9560 -0.0033 0.6029 0.142 Uiso 1 1 calc R . .
C34 C 1.0854(7) 0.0297(5) 0.5911(5) 0.118(4) Uani 1 1 d . . .
H34A H 1.1141 -0.0041 0.5866 0.141 Uiso 1 1 calc R . .
H34B H 1.1050 0.0536 0.5612 0.141 Uiso 1 1 calc R . .
C35 C 1.1192(6) 0.0499(4) 0.6570(5) 0.088(3) Uani 1 1 d . . .
H35A H 1.1876 0.0563 0.6633 0.106 Uiso 1 1 calc R . .
H35B H 1.1088 0.0230 0.6865 0.106 Uiso 1 1 calc R . .
C36 C 1.0697(5) 0.0998(4) 0.6717(4) 0.075(3) Uani 1 1 d . . .
H36A H 1.0859 0.1282 0.6462 0.090 Uiso 1 1 calc R . .
H36B H 1.0913 0.1090 0.7155 0.090 Uiso 1 1 calc R . .
C37 C -0.0646(5) 0.4700(3) 0.6276(4) 0.064(2) Uani 1 1 d . . .
C38 C -0.1249(6) 0.5123(3) 0.6180(4) 0.063(2) Uani 1 1 d . . .
C39 C -0.1678(6) 0.5319(4) 0.5589(6) 0.086(3) Uani 1 1 d . . .
C40 C -0.1501(7) 0.5060(5) 0.5069(6) 0.097(3) Uani 1 1 d . . .
C41 C -0.0944(7) 0.4646(5) 0.5116(5) 0.096(3) Uani 1 1 d . . .
C42 C -0.0518(7) 0.4466(4) 0.5704(5) 0.083(3) Uani 1 1 d . . .
C43 C -0.0795(6) 0.4066(4) 0.7256(6) 0.079(3) Uani 1 1 d . . .
C44 C -0.0668(10) 0.3996(5) 0.7902(7) 0.109(4) Uani 1 1 d . . .
C45 C -0.1272(18) 0.3658(8) 0.8157(12) 0.188(11) Uani 1 1 d . . .
C46 C -0.1981(17) 0.3379(8) 0.7792(19) 0.22(2) Uani 1 1 d . . .
C47 C -0.2104(10) 0.3431(6) 0.7174(13) 0.163(9) Uani 1 1 d . . .
C48 C -0.1527(7) 0.3761(4) 0.6919(8) 0.108(4) Uani 1 1 d . . .
C49 C 0.0963(5) 0.4277(3) 0.6951(4) 0.060(2) Uani 1 1 d . . .
C50 C 0.1261(5) 0.3753(3) 0.6969(4) 0.065(2) Uani 1 1 d . . .
C51 C 0.2178(6) 0.3610(3) 0.6928(4) 0.069(2) Uani 1 1 d . . .
C52 C 0.2890(5) 0.3967(3) 0.6865(4) 0.059(2) Uani 1 1 d . . .
C53 C 0.2617(5) 0.4481(3) 0.6867(4) 0.055(2) Uani 1 1 d . . .
C54 C 0.1679(6) 0.4626(3) 0.6897(4) 0.059(2) Uani 1 1 d . . .
C55 C 0.4690(5) 0.3470(3) 0.7541(4) 0.064(2) Uani 1 1 d . . .
H55A H 0.5349 0.3407 0.7488 0.077 Uiso 1 1 calc R . .
C56 C 0.4771(6) 0.3869(3) 0.8058(4) 0.071(2) Uani 1 1 d . . .
H56A H 0.4141 0.3941 0.8145 0.085 Uiso 1 1 calc R . .
H56B H 0.5026 0.4192 0.7924 0.085 Uiso 1 1 calc R . .
C57 C 0.5431(7) 0.3670(4) 0.8659(4) 0.088(3) Uani 1 1 d . . .
H57A H 0.6079 0.3640 0.8585 0.106 Uiso 1 1 calc R . .
H57B H 0.5436 0.3922 0.8994 0.106 Uiso 1 1 calc R . .
C58 C 0.5116(8) 0.3152(5) 0.8862(5) 0.107(4) Uani 1 1 d . . .
H58A H 0.4503 0.3192 0.8989 0.129 Uiso 1 1 calc R . .
H58B H 0.5576 0.3030 0.9222 0.129 Uiso 1 1 calc R . .
C59 C 0.5021(8) 0.2742(4) 0.8335(5) 0.103(4) Uani 1 1 d . . .
H59A H 0.5645 0.2671 0.8237 0.124 Uiso 1 1 calc R . .
H59B H 0.4773 0.2418 0.8474 0.124 Uiso 1 1 calc R . .
C60 C 0.4341(7) 0.2946(4) 0.7748(5) 0.095(3) Uani 1 1 d . . .
H60A H 0.4305 0.2694 0.7410 0.114 Uiso 1 1 calc R . .
H60B H 0.3704 0.2988 0.7838 0.114 Uiso 1 1 calc R . .
C61 C 0.4788(5) 0.4279(3) 0.6604(4) 0.064(2) Uani 1 1 d . . .
H61A H 0.4688 0.4563 0.6886 0.077 Uiso 1 1 calc R . .
C62 C 0.5885(5) 0.4179(4) 0.6725(4) 0.080(3) Uani 1 1 d . . .
H62A H 0.6101 0.4050 0.7149 0.096 Uiso 1 1 calc R . .
H62B H 0.6033 0.3918 0.6434 0.096 Uiso 1 1 calc R . .
C63 C 0.6395(6) 0.4694(4) 0.6635(5) 0.085(3) Uani 1 1 d . . .
H63A H 0.6292 0.4941 0.6955 0.102 Uiso 1 1 calc R . .
H63B H 0.7078 0.4631 0.6691 0.102 Uiso 1 1 calc R . .
C64 C 0.6044(7) 0.4931(4) 0.5995(5) 0.101(3) Uani 1 1 d . . .
H64A H 0.6210 0.4702 0.5676 0.122 Uiso 1 1 calc R . .
H64B H 0.6361 0.5264 0.5969 0.122 Uiso 1 1 calc R . .
C65 C 0.4957(7) 0.5015(4) 0.5868(5) 0.090(3) Uani 1 1 d . . .
H65A H 0.4745 0.5151 0.5447 0.109 Uiso 1 1 calc R . .
H65B H 0.4791 0.5267 0.6164 0.109 Uiso 1 1 calc R . .
C66 C 0.4450(6) 0.4483(4) 0.5938(4) 0.079(3) Uani 1 1 d . . .
H66A H 0.3762 0.4531 0.5857 0.094 Uiso 1 1 calc R . .
H66B H 0.4605 0.4233 0.5637 0.094 Uiso 1 1 calc R . .
C67 C 0.3896(6) 0.3218(4) 0.6194(4) 0.077(3) Uani 1 1 d . . .
H67A H 0.3625 0.2922 0.6387 0.092 Uiso 1 1 calc R . .
C68 C 0.4847(7) 0.3018(4) 0.6049(5) 0.085(3) Uani 1 1 d . . .
H68A H 0.5272 0.2915 0.6434 0.103 Uiso 1 1 calc R . .
H68B H 0.5156 0.3292 0.5852 0.103 Uiso 1 1 calc R . .
C69 C 0.4630(9) 0.2539(5) 0.5599(6) 0.118(4) Uani 1 1 d . . .
H69A H 0.5224 0.2420 0.5491 0.141 Uiso 1 1 calc R . .
H69B H 0.4380 0.2257 0.5819 0.141 Uiso 1 1 calc R . .
C70 C 0.3943(9) 0.2651(5) 0.5018(6) 0.125(4) Uani 1 1 d . . .
H70A H 0.3816 0.2335 0.4769 0.150 Uiso 1 1 calc R . .
H70B H 0.4210 0.2909 0.4773 0.150 Uiso 1 1 calc R . .
C71 C 0.3002(9) 0.2860(5) 0.5177(6) 0.129(5) Uani 1 1 d . . .
H71A H 0.2564 0.2950 0.4791 0.155 Uiso 1 1 calc R . .
H71B H 0.2706 0.2587 0.5385 0.155 Uiso 1 1 calc R . .
C72 C 0.3176(7) 0.3341(4) 0.5602(5) 0.096(3) Uani 1 1 d . . .
H72A H 0.3413 0.3626 0.5380 0.115 Uiso 1 1 calc R . .
H72B H 0.2577 0.3451 0.5712 0.115 Uiso 1 1 calc R . .
C73 C -0.3088(13) 0.3819(7) 0.3935(7) 0.187(7) Uiso 1 1 d D . .
H73A H -0.3638 0.3995 0.3687 0.224 Uiso 1 1 calc R . .
H73B H -0.2527 0.4026 0.3904 0.224 Uiso 1 1 calc R . .
Cl1 Cl -0.2984(4) 0.32800(19) 0.3627(2) 0.1752(17) Uiso 1 1 d . . .
Cl2 Cl -0.3223(6) 0.3825(3) 0.4730(4) 0.290(4) Uiso 1 1 d D . .
C74 C 0.2203(18) 0.3874(11) 0.9132(11) 0.309(14) Uiso 1 1 d D . .
H74A H 0.2856 0.3988 0.9287 0.370 Uiso 1 1 calc R . .
H74B H 0.1823 0.4162 0.8927 0.370 Uiso 1 1 calc R . .
Cl3 Cl 0.2139(5) 0.3312(3) 0.8651(3) 0.252(3) Uiso 1 1 d . . .
Cl4 Cl 0.1688(10) 0.3577(5) 0.9712(7) 0.468(7) Uiso 1 1 d D . .

loop_
_atom_site_aniso_label
_atom_site_aniso_U_11
_atom_site_aniso_U_22
_atom_site_aniso_U_33
_atom_site_aniso_U_23
_atom_site_aniso_U_13
_atom_site_aniso_U_12
P1 0.0397(12) 0.0791(15) 0.0662(16) -0.0010(11) 0.0126(11) -0.0088(10)
P2 0.0439(12) 0.0716(15) 0.0744(17) -0.0020(12) 0.0124(12) 0.0096(10)
B1 0.037(5) 0.072(6) 0.059(7) 0.006(5) 0.010(5) -0.007(4)
B2 0.039(5) 0.069(6) 0.071(7) -0.003(5) 0.008(5) 0.006(4)
F1 0.169(7) 0.140(6) 0.077(5) -0.006(4) 0.010(5) 0.000(5)
F2 0.288(11) 0.147(6) 0.166(7) -0.057(5) 0.154(8) -0.046(7)
F3 0.128(5) 0.126(5) 0.265(9) -0.035(6) 0.131(6) 0.004(4)
F4 0.068(4) 0.104(5) 0.218(8) -0.003(5) 0.002(5) 0.015(3)
F5 0.119(5) 0.129(5) 0.092(5) -0.006(4) -0.002(4) 0.035(4)
F6 0.057(3) 0.107(4) 0.118(5) 0.008(3) 0.015(3) -0.020(3)
F7 0.076(4) 0.116(5) 0.163(6) -0.034(4) -0.009(4) -0.026(4)
F8 0.114(5) 0.247(9) 0.115(6) -0.089(6) 0.007(5) -0.043(6)
F9 0.114(5) 0.268(10) 0.069(4) 0.005(5) 0.013(4) -0.037(6)
F10 0.093(4) 0.141(5) 0.085(4) 0.014(3) 0.015(3) -0.040(4)
F11 0.049(3) 0.074(3) 0.096(4) -0.012(3) 0.022(3) -0.013(2)
F12 0.044(2) 0.076(3) 0.089(4) -0.008(2) 0.021(2) 0.000(2)
F13 0.056(3) 0.071(3) 0.117(4) -0.003(3) 0.019(3) -0.009(2)
F14 0.046(3) 0.080(3) 0.129(4) -0.005(3) 0.028(3) 0.003(2)
F15 0.056(3) 0.102(4) 0.078(4) 0.014(3) 0.021(3) 0.001(2)
F16 0.065(3) 0.094(4) 0.099(4) 0.005(3) 0.020(3) 0.021(3)
F17 0.077(4) 0.121(5) 0.144(6) 0.049(4) 0.005(4) 0.025(3)
F18 0.091(5) 0.251(9) 0.098(5) 0.055(6) 0.004(4) 0.018(5)
F19 0.106(5) 0.256(9) 0.080(5) -0.054(5) 0.006(4) 0.015(5)
F20 0.092(4) 0.144(5) 0.109(5) -0.040(4) 0.005(4) 0.032(4)
F21 0.189(8) 0.163(7) 0.101(6) 0.026(5) 0.031(6) 0.032(6)
F22 0.354(16) 0.195(9) 0.219(10) 0.096(8) 0.201(12) 0.111(10)
F23 0.194(9) 0.149(7) 0.458(17) 0.128(9) 0.239(11) 0.048(6)
F24 0.062(4) 0.100(5) 0.474(19) 0.055(8) 0.024(7) -0.005(4)
F25 0.090(5) 0.098(4) 0.180(7) 0.021(5) -0.020(5) -0.023(3)
F26 0.050(3) 0.073(3) 0.155(5) -0.005(3) 0.023(3) -0.001(2)
F27 0.060(3) 0.070(3) 0.157(5) 0.003(3) 0.024(3) 0.008(2)
F28 0.048(2) 0.074(3) 0.094(4) 0.000(2) 0.022(2) 0.004(2)
F29 0.052(3) 0.074(3) 0.084(3) 0.006(2) 0.017(2) 0.013(2)
F30 0.056(3) 0.108(4) 0.074(3) -0.004(3) 0.016(3) 0.010(3)
C1 0.043(5) 0.082(6) 0.083(7) -0.004(5) 0.023(5) -0.016(4)
C2 0.081(7) 0.101(8) 0.094(9) -0.008(7) 0.035(7) -0.018(6)
C3 0.133(11) 0.097(9) 0.113(11) -0.034(8) 0.083(9) -0.025(8)
C4 0.088(9) 0.074(8) 0.200(18) -0.025(9) 0.082(11) -0.012(6)
C5 0.055(6) 0.092(8) 0.144(12) -0.012(8) 0.019(8) -0.008(6)
C6 0.052(5) 0.071(6) 0.127(10) -0.006(6) 0.030(7) 0.001(5)
C7 0.040(4) 0.070(5) 0.084(7) -0.008(5) 0.008(5) 0.000(4)
C8 0.041(5) 0.085(6) 0.076(7) -0.007(5) 0.011(5) -0.008(4)
C9 0.039(5) 0.105(8) 0.123(11) -0.028(8) -0.003(7) -0.010(5)
C10 0.078(8) 0.136(10) 0.082(9) -0.041(8) 0.009(7) -0.014(7)
C11 0.066(7) 0.156(11) 0.078(9) -0.025(8) 0.007(7) -0.008(7)
C12 0.063(6) 0.106(7) 0.064(7) -0.002(6) 0.016(6) -0.015(5)
C13 0.046(4) 0.061(5) 0.056(5) -0.001(4) 0.016(4) -0.004(4)
C14 0.045(4) 0.066(5) 0.057(5) -0.009(4) 0.008(4) -0.004(4)
C15 0.041(4) 0.066(5) 0.059(6) 0.000(4) 0.012(4) -0.002(4)
C16 0.033(4) 0.074(6) 0.054(5) -0.004(4) 0.004(4) -0.002(4)
C17 0.053(5) 0.065(6) 0.071(6) -0.002(4) 0.009(4) -0.012(4)
C18 0.048(5) 0.077(6) 0.062(6) 0.000(4) 0.017(4) 0.013(4)
C19 0.049(5) 0.103(7) 0.072(7) 0.008(5) 0.008(5) -0.007(5)
C20 0.066(6) 0.122(8) 0.085(7) 0.021(6) 0.027(5) -0.025(6)
C21 0.091(8) 0.114(9) 0.155(12) 0.052(8) 0.055(9) 0.002(7)
C22 0.109(10) 0.198(14) 0.102(10) 0.063(9) 0.013(9) 0.003(9)
C23 0.097(9) 0.196(14) 0.106(9) 0.075(9) 0.014(7) -0.003(9)
C24 0.081(7) 0.126(9) 0.085(8) 0.015(7) 0.002(7) -0.013(6)
C25 0.055(5) 0.071(6) 0.076(6) -0.001(5) 0.009(5) -0.011(4)
C26 0.068(6) 0.075(6) 0.069(6) -0.005(5) 0.016(5) -0.004(4)
C27 0.104(8) 0.096(8) 0.078(8) -0.014(6) 0.012(7) 0.001(6)
C28 0.112(9) 0.143(11) 0.097(9) -0.037(9) 0.012(7) 0.022(8)
C29 0.108(8) 0.070(7) 0.109(9) -0.037(6) -0.012(7) 0.011(6)
C30 0.099(8) 0.089(7) 0.093(8) -0.016(6) -0.001(7) 0.014(6)
C31 0.039(4) 0.085(6) 0.066(6) -0.011(4) 0.014(4) -0.009(4)
C32 0.058(5) 0.127(8) 0.079(7) -0.019(6) 0.026(5) -0.012(5)
C33 0.099(8) 0.164(11) 0.096(9) -0.066(8) 0.030(7) -0.005(8)
C34 0.078(7) 0.170(11) 0.118(10) -0.039(8) 0.052(7) -0.009(7)
C35 0.050(5) 0.105(8) 0.115(9) -0.010(6) 0.028(6) -0.009(5)
C36 0.047(5) 0.096(7) 0.086(7) -0.007(5) 0.025(5) -0.013(5)
C37 0.037(4) 0.079(6) 0.075(7) 0.011(5) 0.007(5) 0.001(4)
C38 0.042(5) 0.080(6) 0.067(7) 0.011(5) 0.014(5) 0.007(4)
C39 0.049(6) 0.093(7) 0.114(10) 0.030(7) 0.013(7) 0.009(5)
C40 0.052(6) 0.154(11) 0.080(9) 0.021(8) 0.001(7) 0.010(7)
C41 0.058(6) 0.164(11) 0.065(8) -0.001(8) 0.005(6) 0.010(7)
C42 0.060(6) 0.105(8) 0.087(9) -0.002(6) 0.017(6) 0.016(5)
C43 0.051(6) 0.084(7) 0.109(9) 0.025(6) 0.030(6) 0.021(5)
C44 0.102(9) 0.114(10) 0.122(13) 0.039(9) 0.045(9) 0.038(8)
C45 0.24(2) 0.154(17) 0.23(2) 0.119(16) 0.20(2) 0.108(16)
C46 0.15(2) 0.109(14) 0.46(6) 0.15(2) 0.21(3) 0.075(13)
C47 0.072(9) 0.084(9) 0.35(3) 0.092(15) 0.067(14) 0.030(7)
C48 0.045(6) 0.087(8) 0.193(15) 0.053(9) 0.026(9) 0.020(6)
C49 0.042(4) 0.070(6) 0.067(6) 0.003(4) 0.008(4) 0.006(4)
C50 0.043(5) 0.066(6) 0.087(7) 0.013(4) 0.016(5) 0.005(4)
C51 0.053(5) 0.060(5) 0.090(7) 0.003(5) 0.003(5) 0.009(4)
C52 0.037(4) 0.063(5) 0.074(6) -0.001(4) 0.005(4) 0.005(4)
C53 0.038(4) 0.064(5) 0.062(6) 0.001(4) 0.010(4) 0.003(4)
C54 0.057(5) 0.063(5) 0.058(6) 0.005(4) 0.014(4) 0.013(4)
C55 0.046(5) 0.067(5) 0.079(6) 0.010(5) 0.010(5) 0.012(4)
C56 0.058(5) 0.084(6) 0.073(7) -0.003(5) 0.017(5) 0.003(4)
C57 0.081(7) 0.114(8) 0.070(7) 0.020(6) 0.014(6) 0.002(6)
C58 0.094(8) 0.128(10) 0.100(9) 0.036(8) 0.018(7) 0.000(7)
C59 0.093(8) 0.099(8) 0.104(9) 0.042(7) -0.017(7) -0.014(6)
C60 0.084(7) 0.079(7) 0.116(9) 0.001(6) 0.008(7) -0.002(5)
C61 0.048(5) 0.074(6) 0.074(6) 0.005(5) 0.018(5) 0.007(4)
C62 0.042(5) 0.115(8) 0.086(7) 0.001(6) 0.021(5) 0.015(5)
C63 0.053(5) 0.096(7) 0.114(9) 0.009(6) 0.038(6) 0.013(5)
C64 0.084(7) 0.122(8) 0.115(9) 0.020(7) 0.062(7) 0.018(6)
C65 0.078(7) 0.112(8) 0.084(7) 0.020(6) 0.023(6) 0.010(6)
C66 0.057(5) 0.096(7) 0.084(7) 0.007(5) 0.015(5) 0.014(5)
C67 0.062(6) 0.087(6) 0.078(7) -0.004(5) 0.005(6) 0.023(5)
C68 0.075(6) 0.090(7) 0.097(7) -0.023(6) 0.030(6) 0.015(5)
C69 0.109(9) 0.128(10) 0.122(11) -0.030(8) 0.039(9) 0.021(8)
C70 0.118(10) 0.149(11) 0.108(10) -0.049(8) 0.022(9) 0.013(9)
C71 0.127(11) 0.149(11) 0.101(9) -0.039(8) -0.004(8) 0.013(9)
C72 0.083(7) 0.109(8) 0.090(8) -0.010(6) 0.004(7) 0.019(6)

loop_
_atom_type_symbol
_atom_type_description
_atom_type_scat_dispersion_real
_atom_type_scat_dispersion_imag
_atom_type_scat_source
C C 0.0033 0.0016 'International Tables Vol C Tables 4.2.6.8 and 6.1.1.4'
H H 0.0000 0.0000 'International Tables Vol C Tables 4.2.6.8 and 6.1.1.4'
B B 0.0013 0.0007 'International Tables Vol C Tables 4.2.6.8 and 6.1.1.4'
F F 0.0171 0.0103 'International Tables Vol C Tables 4.2.6.8 and 6.1.1.4'
P P 0.1023 0.0942 'International Tables Vol C Tables 4.2.6.8 and 6.1.1.4'
Cl Cl 0.1484 0.1585 'International Tables Vol C Tables 4.2.6.8 and 6.1.1.4'

loop_
_geom_angle_atom_site_label_1
_geom_angle_atom_site_label_2
_geom_angle_atom_site_label_3
_geom_angle
_geom_angle_site_symmetry_1
_geom_angle_site_symmetry_3
_geom_angle_publ_flag
C31 P1 C25 107.6(4) . . ?
C31 P1 C19 114.0(4) . . ?
C25 P1 C19 109.5(4) . . ?
C31 P1 C16 108.9(4) . . ?
C25 P1 C16 110.4(4) . . ?
C19 P1 C16 106.5(4) . . ?
C55 P2 C61 106.7(4) . . ?
C55 P2 C67 110.5(4) . . ?
C61 P2 C67 113.8(4) . . ?
C55 P2 C52 109.5(4) . . ?
C61 P2 C52 109.1(4) . . ?
C67 P2 C52 107.2(4) . . ?
F15 B1 C7 108.3(7) . . ?
F15 B1 C1 108.5(7) . . ?
C7 B1 C1 110.8(7) . . ?
F15 B1 C13 106.3(6) . . ?
C7 B1 C13 110.2(6) . . ?
C1 B1 C13 112.6(7) . . ?
F30 B2 C37 107.8(7) . . ?
F30 B2 C43 106.3(7) . . ?
C37 B2 C43 112.7(7) . . ?
F30 B2 C49 105.7(7) . . ?
C37 B2 C49 110.9(7) . . ?
C43 B2 C49 113.0(7) . . ?
C2 C1 C6 112.3(10) . . ?
C2 C1 B1 121.9(9) . . ?
C6 C1 B1 125.7(8) . . ?
F1 C2 C1 119.0(10) . . ?
F1 C2 C3 118.3(11) . . ?
C1 C2 C3 122.7(12) . . ?
C4 C3 F2 123.0(14) . . ?
C4 C3 C2 120.4(12) . . ?
F2 C3 C2 116.6(15) . . ?
C5 C4 C3 120.2(12) . . ?
C5 C4 F3 120.5(17) . . ?
C3 C4 F3 119.3(17) . . ?
C4 C5 F4 120.5(13) . . ?
C4 C5 C6 119.4(13) . . ?
F4 C5 C6 120.0(13) . . ?
F5 C6 C5 115.5(11) . . ?
F5 C6 C1 119.4(8) . . ?
C5 C6 C1 124.9(12) . . ?
C8 C7 C12 111.6(8) . . ?
C8 C7 B1 123.0(8) . . ?
C12 C7 B1 125.5(8) . . ?
F6 C8 C7 120.5(9) . . ?
F6 C8 C9 114.5(9) . . ?
C7 C8 C9 125.1(9) . . ?
F7 C9 C10 121.0(11) . . ?
F7 C9 C8 120.5(11) . . ?
C10 C9 C8 118.6(10) . . ?
C11 C10 F8 122.8(13) . . ?
C11 C10 C9 119.4(11) . . ?
F8 C10 C9 117.7(12) . . ?
C10 C11 F9 120.2(12) . . ?
C10 C11 C12 121.5(12) . . ?
F9 C11 C12 118.4(11) . . ?
F10 C12 C11 118.0(9) . . ?
F10 C12 C7 118.2(8) . . ?
C11 C12 C7 123.9(10) . . ?
C14 C13 C18 113.3(7) . . ?
C14 C13 B1 118.7(7) . . ?
C18 C13 B1 128.0(7) . . ?
F11 C14 C13 120.2(7) . . ?
F11 C14 C15 116.2(7) . . ?
C13 C14 C15 123.6(7) . . ?
F12 C15 C16 122.5(6) . . ?
F12 C15 C14 115.1(7) . . ?
C16 C15 C14 122.3(7) . . ?
C15 C16 C17 114.8(7) . . ?
C15 C16 P1 126.4(6) . . ?
C17 C16 P1 118.7(6) . . ?
F13 C17 C18 116.8(7) . . ?
F13 C17 C16 120.9(7) . . ?
C18 C17 C16 122.2(7) . . ?
F14 C18 C17 115.8(7) . . ?
F14 C18 C13 120.5(7) . . ?
C17 C18 C13 123.7(7) . . ?
C24 C19 C20 111.1(8) . . ?
C24 C19 P1 116.2(7) . . ?
C20 C19 P1 111.7(6) . . ?
C21 C20 C19 108.4(8) . . ?
C22 C21 C20 114.3(10) . . ?
C21 C22 C23 110.5(10) . . ?
C24 C23 C22 111.9(10) . . ?
C19 C24 C23 109.9(9) . . ?
C30 C25 C26 110.5(8) . . ?
C30 C25 P1 119.1(6) . . ?
C26 C25 P1 111.1(6) . . ?
C25 C26 C27 110.4(7) . . ?
C28 C27 C26 111.6(9) . . ?
C27 C28 C29 113.0(9) . . ?
C30 C29 C28 108.2(9) . . ?
C25 C30 C29 110.9(8) . . ?
C32 C31 C36 110.6(6) . . ?
C32 C31 P1 113.1(6) . . ?
C36 C31 P1 115.1(6) . . ?
C33 C32 C31 110.8(8) . . ?
C32 C33 C34 112.6(9) . . ?
C35 C34 C33 109.7(8) . . ?
C34 C35 C36 114.2(9) . . ?
C35 C36 C31 109.5(7) . . ?
C38 C37 C42 112.4(8) . . ?
C38 C37 B2 123.8(8) . . ?
C42 C37 B2 123.9(8) . . ?
F16 C38 C37 120.6(8) . . ?
F16 C38 C39 114.6(8) . . ?
C37 C38 C39 124.7(9) . . ?
F17 C39 C40 121.4(11) . . ?
F17 C39 C38 121.1(10) . . ?
C40 C39 C38 117.5(10) . . ?
C41 C40 F18 121.1(12) . . ?
C41 C40 C39 121.9(11) . . ?
F18 C40 C39 117.0(11) . . ?
C40 C41 F19 121.8(12) . . ?
C40 C41 C42 119.4(11) . . ?
F19 C41 C42 118.7(11) . . ?
F20 C42 C41 117.6(10) . . ?
F20 C42 C37 118.3(9) . . ?
C41 C42 C37 124.0(10) . . ?
C44 C43 C48 113.3(12) . . ?
C44 C43 B2 120.4(10) . . ?
C48 C43 B2 126.3(10) . . ?
F21 C44 C43 118.8(12) . . ?
F21 C44 C45 120.7(18) . . ?
C43 C44 C45 120.4(18) . . ?
C46 C45 F22 124(2) . . ?
C46 C45 C44 122(2) . . ?
F22 C45 C44 113(3) . . ?
F23 C46 C47 124(3) . . ?
F23 C46 C45 118(3) . . ?
C47 C46 C45 118.4(19) . . ?
C46 C47 F24 118.7(19) . . ?
C46 C47 C48 120(2) . . ?
F24 C47 C48 121(2) . . ?
F25 C48 C47 113.7(16) . . ?
F25 C48 C43 120.8(10) . . ?
C47 C48 C43 125.5(17) . . ?
C54 C49 C50 113.5(7) . . ?
C54 C49 B2 119.8(7) . . ?
C50 C49 B2 126.7(7) . . ?
F26 C50 C51 117.1(7) . . ?
F26 C50 C49 120.4(7) . . ?
C51 C50 C49 122.5(8) . . ?
F27 C51 C50 116.3(7) . . ?
F27 C51 C52 120.2(7) . . ?
C50 C51 C52 123.4(8) . . ?
C53 C52 C51 114.6(7) . . ?
C53 C52 P2 125.9(6) . . ?
C51 C52 P2 119.6(6) . . ?
F28 C53 C52 122.7(6) . . ?
F28 C53 C54 115.3(7) . . ?
C52 C53 C54 122.0(7) . . ?
F29 C54 C49 120.1(7) . . ?
F29 C54 C53 115.9(7) . . ?
C49 C54 C53 123.9(7) . . ?
C56 C55 C60 111.0(8) . . ?
C56 C55 P2 112.0(6) . . ?
C60 C55 P2 117.1(6) . . ?
C55 C56 C57 110.7(7) . . ?
C58 C57 C56 112.0(8) . . ?
C57 C58 C59 112.1(9) . . ?
C60 C59 C58 109.6(9) . . ?
C55 C60 C59 110.7(8) . . ?
C66 C61 C62 109.9(7) . . ?
C66 C61 P2 112.7(6) . . ?
C62 C61 P2 114.9(6) . . ?
C63 C62 C61 108.8(7) . . ?
C64 C63 C62 112.4(8) . . ?
C63 C64 C65 111.4(7) . . ?
C64 C65 C66 109.2(8) . . ?
C61 C66 C65 108.9(7) . . ?
C72 C67 C68 112.0(8) . . ?
C72 C67 P2 115.5(6) . . ?
C68 C67 P2 112.2(6) . . ?
C67 C68 C69 108.3(8) . . ?
C70 C69 C68 113.8(10) . . ?
C69 C70 C71 109.8(10) . . ?
C72 C71 C70 111.5(10) . . ?
C67 C72 C71 110.4(9) . . ?
Cl1 C73 Cl2 117.6(11) . . ?
Cl4 C74 Cl3 95.2(14) . . ?

loop_
_geom_bond_atom_site_label_1
_geom_bond_atom_site_label_2
_geom_bond_distance
_geom_bond_site_symmetry_2
_geom_bond_publ_flag
P1 C31 1.809(8) . ?
P1 C25 1.815(9) . ?
P1 C19 1.822(9) . ?
P1 C16 1.824(7) . ?
P2 C55 1.821(8) . ?
P2 C61 1.823(8) . ?
P2 C67 1.823(9) . ?
P2 C52 1.828(7) . ?
B1 F15 1.405(10) . ?
B1 C7 1.627(13) . ?
B1 C1 1.644(12) . ?
B1 C13 1.667(11) . ?
B2 F30 1.427(11) . ?
B2 C37 1.610(13) . ?
B2 C43 1.649(13) . ?
B2 C49 1.663(11) . ?
F1 C2 1.360(12) . ?
F2 C3 1.357(13) . ?
F3 C4 1.353(13) . ?
F4 C5 1.332(13) . ?
F5 C6 1.330(12) . ?
F6 C8 1.357(10) . ?
F7 C9 1.360(11) . ?
F8 C10 1.355(12) . ?
F9 C11 1.353(13) . ?
F10 C12 1.346(10) . ?
F11 C14 1.352(8) . ?
F12 C15 1.341(8) . ?
F13 C17 1.342(9) . ?
F14 C18 1.351(8) . ?
F16 C38 1.333(9) . ?
F17 C39 1.334(11) . ?
F18 C40 1.364(12) . ?
F19 C41 1.354(12) . ?
F20 C42 1.347(11) . ?
F21 C44 1.336(15) . ?
F22 C45 1.40(3) . ?
F23 C46 1.319(19) . ?
F24 C47 1.35(2) . ?
F25 C48 1.346(15) . ?
F26 C50 1.341(9) . ?
F27 C51 1.359(9) . ?
F28 C53 1.343(8) . ?
F29 C54 1.341(8) . ?
C1 C2 1.381(13) . ?
C1 C6 1.408(13) . ?
C2 C3 1.412(16) . ?
C3 C4 1.342(18) . ?
C4 C5 1.328(17) . ?
C5 C6 1.379(14) . ?
C7 C8 1.366(11) . ?
C7 C12 1.408(12) . ?
C8 C9 1.389(13) . ?
C9 C10 1.369(15) . ?
C10 C11 1.302(15) . ?
C11 C12 1.365(14) . ?
C13 C14 1.378(10) . ?
C13 C18 1.386(11) . ?
C14 C15 1.400(10) . ?
C15 C16 1.362(10) . ?
C16 C17 1.395(10) . ?
C17 C18 1.378(11) . ?
C19 C24 1.521(12) . ?
C19 C20 1.562(11) . ?
C20 C21 1.559(13) . ?
C21 C22 1.437(16) . ?
C22 C23 1.544(16) . ?
C23 C24 1.524(14) . ?
C25 C30 1.491(12) . ?
C25 C26 1.524(11) . ?
C26 C27 1.535(12) . ?
C27 C28 1.440(14) . ?
C28 C29 1.547(15) . ?
C29 C30 1.523(13) . ?
C31 C32 1.515(11) . ?
C31 C36 1.551(10) . ?
C32 C33 1.500(14) . ?
C33 C34 1.558(14) . ?
C34 C35 1.509(13) . ?
C35 C36 1.520(12) . ?
C37 C38 1.373(11) . ?
C37 C42 1.422(13) . ?
C38 C39 1.404(12) . ?
C39 C40 1.373(15) . ?
C40 C41 1.315(15) . ?
C41 C42 1.380(14) . ?
C43 C44 1.391(15) . ?
C43 C48 1.392(15) . ?
C44 C45 1.40(2) . ?
C45 C46 1.36(4) . ?
C46 C47 1.32(4) . ?
C47 C48 1.368(18) . ?
C49 C54 1.377(11) . ?
C49 C50 1.403(11) . ?
C50 C51 1.376(11) . ?
C51 C52 1.391(11) . ?
C52 C53 1.371(10) . ?
C53 C54 1.400(10) . ?
C55 C56 1.504(11) . ?
C55 C60 1.527(12) . ?
C56 C57 1.540(12) . ?
C57 C58 1.490(14) . ?
C58 C59 1.538(15) . ?
C59 C60 1.537(13) . ?
C61 C66 1.524(11) . ?
C61 C62 1.553(10) . ?
C62 C63 1.536(12) . ?
C63 C64 1.509(13) . ?
C64 C65 1.534(12) . ?
C65 C66 1.561(13) . ?
C67 C72 1.514(12) . ?
C67 C68 1.535(11) . ?
C68 C69 1.560(13) . ?
C69 C70 1.467(15) . ?
C70 C71 1.541(16) . ?
C71 C72 1.531(14) . ?
C73 Cl1 1.553(17) . ?
C73 Cl2 1.774(13) . ?
C74 Cl4 1.748(16) . ?
C74 Cl3 1.77(3) . ?
